data_2007184
loop_
_publ_author_name
'Giovanni Valle'
'Renato Ettorre'

_publ_section_title
;
 Bis(2-chloro-1<i>H</i>-imidazol-3-ium) Hexachloroplatinate(IV),
 (C~3~H~4~ClN~2~)~2~[PtCl~6~]
;
_journal_issue 4
_journal_name_full 'Acta Crystallographica Section C'
_journal_page_first 448
_journal_page_last 449
_journal_paper_doi 10.1107/S0108270197015965
_journal_volume 54
_journal_year 1998
_chemical_formula_iupac '(C3 H4 Cl1 N2)2 [Pt Cl6]'
_chemical_formula_sum 'C6 H8 Cl8 N4 Pt'
_chemical_formula_weight 614.85
_chemical_name_systematic
;
Bis (2-chloroimidazolium) hexachloroplatinate(IV)
;
_space_group_IT_number 58
_symmetry_cell_setting orthorhombic
_symmetry_space_group_name_Hall '-P 2 2n'
_symmetry_space_group_name_H-M 'P n n m'
_audit_creation_method SHELXL
_cell_angle_alpha 90.00
_cell_angle_beta 90.00
_cell_angle_gamma 90.00
_cell_formula_units_Z 2
_cell_length_a 7.5960(10)
_cell_length_b 15.530(2)
_cell_length_c 6.9660(10)
_cell_measurement_reflns_used 25
_cell_measurement_temperature 293(2)
_cell_measurement_theta_max 12
_cell_measurement_theta_min 7
_cell_volume 821.75(19)
_computing_cell_refinement 'local program'
_computing_data_collection 'local program (Zanotti, 1983)'
_computing_data_reduction 'local program'
_computing_molecular_graphics 'ORTEPII (Johnson, 1976)'
_computing_publication_material 'SHELXL93 and PARST83 (Nardelli, 1983)'
_computing_structure_refinement 'SHELXL93 (Sheldrick, 1993)'
_computing_structure_solution 'SHELXS86 (Sheldrick, 1985)'
_diffrn_ambient_temperature 293(2)
_diffrn_measurement_device 'Philips PW1100'
_diffrn_measurement_method \q-2\q
_diffrn_radiation_monochromator graphite
_diffrn_radiation_source 'fine-focus sealed tube'
_diffrn_radiation_type MoK\a
_diffrn_radiation_wavelength 0.7107
_diffrn_reflns_av_R_equivalents 0.000
_diffrn_reflns_av_sigmaI/netI 0.0134
_diffrn_reflns_limit_h_max 10
_diffrn_reflns_limit_h_min 0
_diffrn_reflns_limit_k_max 20
_diffrn_reflns_limit_k_min 0
_diffrn_reflns_limit_l_max 9
_diffrn_reflns_limit_l_min 0
_diffrn_reflns_number 1076
_diffrn_reflns_theta_max 28
_diffrn_reflns_theta_min 2.62
_diffrn_standards_decay_% 0
_diffrn_standards_interval_count 50
_diffrn_standards_number 3
_exptl_absorpt_coefficient_mu 9.827
_exptl_absorpt_correction_T_max 0.253
_exptl_absorpt_correction_T_min 0.191
_exptl_absorpt_correction_type '\y scan'
_exptl_absorpt_process_details '(North, Phillips & Mathews, 1968)'
_exptl_crystal_colour orange
_exptl_crystal_density_diffrn 2.485
_exptl_crystal_density_method 'not measured'
_exptl_crystal_description prism
_exptl_crystal_F_000 572
_exptl_crystal_size_max 0.20
_exptl_crystal_size_mid 0.14
_exptl_crystal_size_min 0.14
_refine_diff_density_max '1.82 e \%A^-3^ (<1.3\%A from Pt)'
_refine_diff_density_min '-3.05 e \%A^-3^ (<1.3\%A from Pt)'
_refine_ls_extinction_method none
_refine_ls_goodness_of_fit_all 1.283
_refine_ls_goodness_of_fit_obs 1.329
_refine_ls_hydrogen_treatment refU
_refine_ls_matrix_type full
_refine_ls_number_parameters 60
_refine_ls_number_reflns 1076
_refine_ls_number_restraints 0
_refine_ls_restrained_S_all 1.283
_refine_ls_restrained_S_obs 1.329
_refine_ls_R_factor_all 0.048
_refine_ls_R_factor_obs .041
_refine_ls_shift/esd_max -0.015
_refine_ls_shift/esd_mean 0.001
_refine_ls_structure_factor_coef Fsqd
_refine_ls_weighting_details 'w = 1/[\s^2^(Fo^2^)+(0.0673P)^2^] where P = (Fo^2^+2Fc^2^)/3'
_refine_ls_weighting_scheme calc
_refine_ls_wR_factor_all 0.106
_refine_ls_wR_factor_obs .101
_reflns_number_observed 918
_reflns_number_total 1076
_reflns_observed_criterion >2sigma(I)
_cod_data_source_file mu1347.cif
_cod_data_source_block default
_cod_depositor_comments
;
The following automatic conversions were performed:

'_refine_ls_weighting_scheme' value 'calc w =
1/[\s^2^(Fo^2^)+(0.0673P)^2^] where P = (Fo^2^+2Fc^2^)/3' was changed
to 'calc'. New tag '_refine_ls_weighting_details' was created. The
value of the new tag was set to 'w = 1/[\s^2^(Fo^2^)+(0.0673P)^2^]
where P = (Fo^2^+2Fc^2^)/3'.

Automatic conversion script
Id: cif_fix_values 3143 2015-03-26 13:38:13Z robertas 
;
_cod_original_cell_volume 821.8(2)
_cod_database_code 2007184

loop_
_symmetry_equiv_pos_as_xyz
'x, y, z'
'-x, -y, z'
'x+1/2, -y+1/2, z+1/2'
'-x+1/2, y+1/2, z+1/2'
'-x, -y, -z'
'x, y, -z'
'-x-1/2, y-1/2, -z-1/2'
'x-1/2, -y-1/2, -z-1/2'

loop_
_atom_site_aniso_label
_atom_site_aniso_U_11
_atom_site_aniso_U_22
_atom_site_aniso_U_33
_atom_site_aniso_U_12
_atom_site_aniso_U_13
_atom_site_aniso_U_23
Pt .0205(3) .0213(2) .0362(3) .00046(11) .000 .000
Cl11 .0367(6) .0382(7) .0480(7) .0025(5) -.0135(6) .0032(6)
Cl12 .0308(8) .0263(8) .0584(11) -.0039(7) .000 .000
Cl2 .0358(10) .0494(13) .098(2) -.0050(11) .000 .000
N1 .042(4) .029(3) .066(5) .005(3) .000 .000
C5 .040(4) .037(5) .063(7) .006(4) .000 .000
C2 .039(4) .035(4) .038(4) .004(3) .000 .000
N3 .037(4) .035(3) .099(6) .009(3) .000 .000
C4 .044(5) .036(5) .059(6) .001(4) .000 .000

loop_
_atom_site_label
_atom_site_fract_x
_atom_site_fract_y
_atom_site_fract_z
_atom_site_U_iso_or_equiv
_atom_site_thermal_displace_type
_atom_site_calc_flag
_atom_site_refinement_flags
_atom_site_occupancy
_atom_site_disorder_group
_atom_site_type_symbol
Pt 0 0 .5 .0260(2) Uani d S 1 . Pt
Cl11 -.2011(2) .03781(8) .2642(2) .0410(3) Uani d . 1 . Cl
Cl12 -.1139(2) -.13918(11) .5000 .0385(4) Uani d S 1 . Cl
Cl2 .0512(4) -.3695(2) .5000 .0610(7) Uani d S 1 . Cl
N1 .3991(9) -.3520(4) .5000 .046(2) Uani d S 1 . N
C5 .5245(11) -.2872(8) .5000 .047(2) Uani d S 1 . C
C2 .2438(10) -.3162(5) .5000 .037(2) Uani d S 1 . C
N3 .2619(10) -.2335(5) .5000 .057(2) Uani d S 1 . N
C4 .4368(13) -.2125(6) .5000 .046(2) Uani d S 1 . C
H1 .4215 -.4056 .5000 .06(3) Uiso d S 1 . H
H5 .6454 -.2943 .5000 .05(3) Uiso d S 1 . H
H3 .1776 -.1969 .5000 .06(3) Uiso d S 1 . H
H4 .4826 -.1575 .5000 .08(5) Uiso d S 1 . H

loop_
_atom_type_symbol
_atom_type_description
_atom_type_scat_dispersion_real
_atom_type_scat_dispersion_imag
_atom_type_scat_source
N N 0.0061 0.0033 'International Tables Vol C Tables 4.2.6.8 and 6.1.1.4'
Cl Cl 0.1484 0.1585 'International Tables Vol C Tables 4.2.6.8 and 6.1.1.4'
C C 0.0033 0.0016 'International Tables Vol C Tables 4.2.6.8 and 6.1.1.4'
H H 0.0000 0.0000 'International Tables Vol C Tables 4.2.6.8 and 6.1.1.4'
Pt Pt -1.7033 8.3905 'International Tables Vol C Tables 4.2.6.8 and 6.1.1.4'

loop_
_geom_angle_atom_site_label_1
_geom_angle_atom_site_label_2
_geom_angle_atom_site_label_3
_geom_angle_site_symmetry_1
_geom_angle_site_symmetry_3
_geom_angle
_geom_angle_publ_flag
Cl11 Pt Cl11 . 2 89.80(7) yes
Cl11 Pt Cl11 . 5_556 180.0 ?
Cl11 Pt Cl11 2 5_556 90.20(7) ?
Cl11 Pt Cl11 . 6_556 90.20(7) ?
Cl11 Pt Cl11 2 6_556 180.0 ?
Cl11 Pt Cl11 5_556 6_556 89.80(7) ?
Cl11 Pt Cl12 . . 89.44(5) yes
Cl11 Pt Cl12 2 . 90.56(5) ?
Cl11 Pt Cl12 5_556 . 90.56(5) ?
Cl11 Pt Cl12 6_556 . 89.44(5) ?
Cl11 Pt Cl12 . 5_556 90.56(5) ?
Cl11 Pt Cl12 2 5_556 89.44(5) ?
Cl11 Pt Cl12 5_556 5_556 89.44(5) ?
Cl11 Pt Cl12 6_556 5_556 90.56(5) ?
Cl12 Pt Cl12 . 5_556 180.0 ?
C2 N1 C5 . . 108.2(7) yes
C4 C5 N1 . . 106.7(8) yes
N3 C2 N1 . . 109.1(8) yes
N3 C2 Cl2 . . 125.6(7) yes
N1 C2 Cl2 . . 125.2(6) yes
C2 N3 C4 . . 109.9(7) yes
C5 C4 N3 . . 106.1(8) yes

loop_
_geom_bond_atom_site_label_1
_geom_bond_atom_site_label_2
_geom_bond_site_symmetry_2
_geom_bond_distance
_geom_bond_publ_flag
Pt Cl11 . 2.3190(10) yes
Pt Cl11 2 2.3190(10) ?
Pt Cl11 5_556 2.3190(10) ?
Pt Cl11 6_556 2.3190(10) ?
Pt Cl12 . 2.328(2) yes
Pt Cl12 5_556 2.328(2) ?
Cl2 C2 . 1.681(8) yes
N1 C2 . 1.305(10) yes
N1 C5 . 1.385(13) yes
C5 C4 . 1.338(14) yes
C2 N3 . 1.292(10) yes
N3 C4 . 1.368(12) yes
